data_7249029
loop_
_publ_author_name
'Su\<sanj, Ru\/der'
'Bedekovi\'c, Nikola'
'Cerovski, Sara'
'Baus Topi\'c, Nea'
'Nemec, Vinko'
'Cin\<ci\'c, Dominik'

_publ_section_title
;
 Evaluation of halogen bonding proclivity of oxazole derivatives carrying
 multiple acceptor sites in cocrystals with perfluorinated iodobenzenes
;
_journal_issue 31
_journal_name_full CrystEngComm
_journal_page_first 4137
_journal_page_last 4145
_journal_paper_doi 10.1039/D4CE00557K
_journal_volume 26
_journal_year 2024
_chemical_formula_moiety 'C9 H6 N2 O3'
_chemical_formula_sum 'C9 H6 N2 O3'
_chemical_formula_weight 190.16
_space_group_crystal_system monoclinic
_space_group_IT_number 15
_space_group_name_Hall '-C 2yc'
_space_group_name_H-M_alt 'C 1 2/c 1'
_atom_sites_solution_hydrogens geom
_audit_creation_method SHELXL-2018/3
_audit_update_record
;
2024-05-28 deposited with the CCDC.	2024-07-09 downloaded from the CCDC.
;
_cell_angle_alpha 90
_cell_angle_beta 102.248(4)
_cell_angle_gamma 90
_cell_formula_units_Z 8
_cell_length_a 19.0306(7)
_cell_length_b 6.4052(2)
_cell_length_c 14.0416(5)
_cell_measurement_reflns_used 5597
_cell_measurement_temperature 295
_cell_measurement_theta_max 32.4450
_cell_measurement_theta_min 4.5650
_cell_volume 1672.64(10)
_computing_structure_refinement 'SHELXL-2018/3 (Sheldrick, 2018)'
_diffrn_ambient_temperature 295
_diffrn_detector_area_resol_mean 16.3426
_diffrn_measured_fraction_theta_full 0.993
_diffrn_measured_fraction_theta_max 0.985
_diffrn_measurement_device_type 'Xcalibur, Sapphire3'
_diffrn_radiation_type MoK\a
_diffrn_radiation_wavelength 0.71073
_diffrn_reflns_av_R_equivalents 0.0350
_diffrn_reflns_av_unetI/netI 0.0236
_diffrn_reflns_Laue_measured_fraction_full 0.993
_diffrn_reflns_Laue_measured_fraction_max 0.985
_diffrn_reflns_limit_h_max 27
_diffrn_reflns_limit_h_min -27
_diffrn_reflns_limit_k_max 9
_diffrn_reflns_limit_k_min -9
_diffrn_reflns_limit_l_max 20
_diffrn_reflns_limit_l_min -20
_diffrn_reflns_number 17343
_diffrn_reflns_point_group_measured_fraction_full 0.993
_diffrn_reflns_point_group_measured_fraction_max 0.985
_diffrn_reflns_theta_full 25.242
_diffrn_reflns_theta_max 31.985
_diffrn_reflns_theta_min 4.332
_diffrn_source 'fine-focus sealed X-ray tube'
_exptl_absorpt_coefficient_mu 0.117
_exptl_absorpt_correction_T_max 1.00000
_exptl_absorpt_correction_T_min 0.73609
_exptl_absorpt_correction_type multi-scan
_exptl_absorpt_process_details
;
CrysAlisPro 1.171.41.123a (Rigaku Oxford Diffraction, 2022)
Empirical absorption correction using spherical harmonics,
implemented in SCALE3 ABSPACK scaling algorithm.
;
_exptl_crystal_colour green
_exptl_crystal_density_diffrn 1.510
_exptl_crystal_description block
_exptl_crystal_F_000 784
_exptl_crystal_size_max 0.92
_exptl_crystal_size_mid 0.70
_exptl_crystal_size_min 0.50
_refine_diff_density_max 0.218
_refine_diff_density_min -0.200
_refine_diff_density_rms 0.042
_refine_ls_extinction_method none
_refine_ls_goodness_of_fit_ref 1.019
_refine_ls_hydrogen_treatment constr
_refine_ls_matrix_type full
_refine_ls_number_parameters 127
_refine_ls_number_reflns 2860
_refine_ls_number_restraints 0
_refine_ls_restrained_S_all 1.019
_refine_ls_R_factor_all 0.0742
_refine_ls_R_factor_gt 0.0504
_refine_ls_shift/su_max 0.000
_refine_ls_shift/su_mean 0.000
_refine_ls_structure_factor_coef Fsqd
_refine_ls_weighting_details 'w=1/[\s^2^(Fo^2^)+(0.0730P)^2^+0.5329P] where P=(Fo^2^+2Fc^2^)/3'
_refine_ls_weighting_scheme calc
_refine_ls_wR_factor_gt 0.1305
_refine_ls_wR_factor_ref 0.1500
_reflns_Friedel_coverage 0.000
_reflns_number_gt 2005
_reflns_number_total 2860
_reflns_threshold_expression 'I > 2\s(I)'
_cod_data_source_file d4ce00557k2.cif
_cod_data_source_block nox
_cod_depositor_comments 'Adding full bibliography for 7249013--7249033.cif.'
_cod_original_sg_symbol_H-M 'C 2/c'
_cod_database_code 7249029
_shelx_shelxl_version_number 2018/3
_shelx_space_group_comment
;
The symmetry employed for this shelxl refinement is uniquely defined
by the following loop, which should always be used as a source of
symmetry information in preference to the above space-group names.
They are only intended as comments.
;

loop_
_space_group_symop_operation_xyz
'x, y, z'
'-x, y, -z+1/2'
'x+1/2, y+1/2, z'
'-x+1/2, y+1/2, -z+1/2'
'-x, -y, -z'
'x, -y, z-1/2'
'-x+1/2, -y+1/2, -z'
'x+1/2, -y+1/2, z-1/2'

loop_
_atom_site_label
_atom_site_type_symbol
_atom_site_fract_x
_atom_site_fract_y
_atom_site_fract_z
_atom_site_U_iso_or_equiv
_atom_site_adp_type
_atom_site_occupancy
_atom_site_site_symmetry_order
_atom_site_calc_flag
_atom_site_refinement_flags_posn
_atom_site_refinement_flags_adp
_atom_site_refinement_flags_occupancy
_atom_site_disorder_assembly
_atom_site_disorder_group
O3 O 0.45865(6) -0.13620(16) 0.62503(7) 0.0547(3) Uani 1 1 d . . . . .
O2 O 0.32786(8) 0.76725(19) 0.79439(8) 0.0739(4) Uani 1 1 d . . . . .
O1 O 0.25936(7) 0.8225(2) 0.65452(9) 0.0701(3) Uani 1 1 d . . . . .
N1 N 0.30365(7) 0.71830(19) 0.70975(8) 0.0492(3) Uani 1 1 d . . . . .
N2 N 0.44421(7) -0.27468(19) 0.47758(9) 0.0540(3) Uani 1 1 d . . . . .
C4 C 0.33081(7) 0.52686(19) 0.67314(8) 0.0396(3) Uani 1 1 d . . . . .
C5 C 0.31301(7) 0.4877(2) 0.57435(9) 0.0434(3) Uani 1 1 d . . . . .
H5 H 0.283359 0.578734 0.532348 0.052 Uiso 1 1 calc R U . . .
C7 C 0.41135(7) -0.01093(19) 0.56282(9) 0.0407(3) Uani 1 1 d . . . . .
C3 C 0.37368(7) 0.3944(2) 0.73769(8) 0.0441(3) Uani 1 1 d . . . . .
H3 H 0.384799 0.424213 0.804010 0.053 Uiso 1 1 calc R U . . .
C2 C 0.39983(7) 0.2163(2) 0.70203(9) 0.0440(3) Uani 1 1 d . . . . .
H2 H 0.428431 0.124324 0.744775 0.053 Uiso 1 1 calc R U . . .
C1 C 0.38372(6) 0.17320(19) 0.60239(8) 0.0379(3) Uani 1 1 d . . . . .
C6 C 0.34011(7) 0.3108(2) 0.53916(9) 0.0431(3) Uani 1 1 d . . . . .
H6 H 0.329170 0.283115 0.472637 0.052 Uiso 1 1 calc R U . . .
C8 C 0.40270(8) -0.0961(2) 0.47396(10) 0.0493(3) Uani 1 1 d . . . . .
H8 H 0.373079 -0.043031 0.417899 0.059 Uiso 1 1 calc R U . . .
C9 C 0.47515(9) -0.2895(2) 0.56683(12) 0.0578(4) Uani 1 1 d . . . . .
H9 H 0.506736 -0.397455 0.590500 0.069 Uiso 1 1 calc R U . . .

loop_
_atom_site_aniso_label
_atom_site_aniso_U_11
_atom_site_aniso_U_22
_atom_site_aniso_U_33
_atom_site_aniso_U_23
_atom_site_aniso_U_13
_atom_site_aniso_U_12
O3 0.0615(6) 0.0522(6) 0.0461(5) 0.0007(4) 0.0018(4) 0.0116(4)
O2 0.1128(10) 0.0622(7) 0.0465(6) -0.0191(5) 0.0165(6) -0.0050(7)
O1 0.0798(8) 0.0658(7) 0.0648(7) -0.0062(6) 0.0155(6) 0.0221(6)
N1 0.0602(7) 0.0464(6) 0.0446(6) -0.0074(5) 0.0191(5) -0.0061(5)
N2 0.0594(7) 0.0459(6) 0.0570(7) -0.0067(5) 0.0128(6) 0.0035(5)
C4 0.0444(6) 0.0400(6) 0.0354(5) -0.0051(4) 0.0109(5) -0.0075(5)
C5 0.0507(7) 0.0434(6) 0.0343(6) 0.0009(4) 0.0048(5) 0.0028(5)
C7 0.0421(6) 0.0394(6) 0.0394(6) 0.0023(4) 0.0058(5) -0.0023(5)
C3 0.0509(7) 0.0508(7) 0.0290(5) -0.0033(5) 0.0054(5) -0.0069(5)
C2 0.0475(7) 0.0478(7) 0.0339(5) 0.0042(5) 0.0025(5) -0.0011(5)
C1 0.0410(6) 0.0389(6) 0.0335(5) 0.0005(4) 0.0070(4) -0.0056(4)
C6 0.0525(7) 0.0463(6) 0.0289(5) -0.0024(4) 0.0049(5) 0.0012(5)
C8 0.0572(8) 0.0453(7) 0.0436(7) -0.0029(5) 0.0065(6) 0.0025(6)
C9 0.0599(9) 0.0480(7) 0.0638(9) -0.0030(6) 0.0094(7) 0.0102(6)

loop_
_atom_type_symbol
_atom_type_description
_atom_type_scat_dispersion_real
_atom_type_scat_dispersion_imag
_atom_type_scat_source
C C 0.0033 0.0016 'International Tables Vol C Tables 4.2.6.8 and 6.1.1.4'
H H 0.0000 0.0000 'International Tables Vol C Tables 4.2.6.8 and 6.1.1.4'
N N 0.0061 0.0033 'International Tables Vol C Tables 4.2.6.8 and 6.1.1.4'
O O 0.0106 0.0060 'International Tables Vol C Tables 4.2.6.8 and 6.1.1.4'

loop_
_geom_angle_atom_site_label_1
_geom_angle_atom_site_label_2
_geom_angle_atom_site_label_3
_geom_angle
_geom_angle_site_symmetry_1
_geom_angle_site_symmetry_3
_geom_angle_publ_flag
C9 O3 C7 104.14(11) . . ?
O1 N1 O2 123.16(13) . . ?
O1 N1 C4 118.91(11) . . ?
O2 N1 C4 117.91(12) . . ?
C9 N2 C8 103.86(12) . . ?
C3 C4 C5 122.36(12) . . ?
C3 C4 N1 119.26(11) . . ?
C5 C4 N1 118.37(12) . . ?
C4 C5 C6 118.61(12) . . ?
C8 C7 O3 106.80(11) . . ?
C8 C7 C1 134.89(12) . . ?
O3 C7 C1 118.31(11) . . ?
C4 C3 C2 118.66(11) . . ?
C3 C2 C1 120.52(12) . . ?
C6 C1 C2 119.24(11) . . ?
C6 C1 C7 119.09(10) . . ?
C2 C1 C7 121.68(11) . . ?
C5 C6 C1 120.59(11) . . ?
C7 C8 N2 110.24(12) . . ?
N2 C9 O3 114.97(13) . . ?

loop_
_geom_bond_atom_site_label_1
_geom_bond_atom_site_label_2
_geom_bond_distance
_geom_bond_site_symmetry_2
_geom_bond_publ_flag
O3 C9 1.3564(18) . ?
O3 C7 1.3724(15) . ?
O2 N1 1.2209(14) . ?
O1 N1 1.2164(16) . ?
N1 C4 1.4655(17) . ?
N2 C9 1.270(2) . ?
N2 C8 1.3846(19) . ?
C4 C3 1.3760(18) . ?
C4 C5 1.3792(16) . ?
C5 C6 1.3793(18) . ?
C7 C8 1.3398(18) . ?
C7 C1 1.4492(17) . ?
C3 C2 1.3803(19) . ?
C2 C1 1.3949(16) . ?
C1 C6 1.3932(17) . ?
